data_4082718
loop_
_publ_author_name
'Rahaman, Ahibur'
'Ghosh, Shishir'
'Unwin, David G.'
'Basak-Modi, Sucharita'
'Holt, Katherine B.'
'Kabir, Shariff E.'
'Nordlander, Ebbe'
'Richmond, Michael G.'
'Hogarth, Graeme'

_publ_section_title
;
 Bioinspired Hydrogenase Models: The Mixed-Valence Triiron Complex
 [Fe3(CO)7(\m-edt)2] and Phosphine Derivatives [Fe3(CO)7-x (PPh3) x
 (\m-edt)2] (x = 1, 2) and [Fe3(CO)5(\k(2)-diphosphine)(\m-edt)2] as
 Proton Reduction Catalysts.
;
_journal_issue 6
_journal_name_full Organometallics
_journal_page_first 1356
_journal_page_last 1366
_journal_paper_doi 10.1021/om400691q
_journal_volume 33
_journal_year 2014
_chemical_formula_sum 'C50 H38 Fe3 O5.5 P2 S4'
_chemical_formula_weight 1084.53
_chemical_name_systematic
;
 ?
;
_space_group_IT_number 15
_symmetry_cell_setting orthorhombic
_symmetry_space_group_name_Hall '-C 2yc'
_symmetry_space_group_name_H-M 'C 1 2/c 1'
_atom_sites_solution_hydrogens geom
_atom_sites_solution_primary direct
_atom_sites_solution_secondary difmap
_audit_creation_method SHELXL-97
_cell_angle_alpha 90.00
_cell_angle_beta 94.720(10)
_cell_angle_gamma 90.00
_cell_formula_units_Z 8
_cell_length_a 25.520(16)
_cell_length_b 13.484(9)
_cell_length_c 30.207(18)
_cell_measurement_temperature 150(2)
_cell_volume 10359(11)
_computing_cell_refinement 'Bruker SAINT'
_computing_data_collection 'Bruker SMART'
_computing_data_reduction 'Bruker SAINT'
_computing_structure_refinement 'SHELXL-97 (Sheldrick, 1997)'
_computing_structure_solution 'SHELXS-97 (Sheldrick, 1990)'
_diffrn_ambient_temperature 150(2)
_diffrn_measured_fraction_theta_full 0.991
_diffrn_measured_fraction_theta_max 0.942
_diffrn_measurement_device_type 'Bruker SMART APEX diffractometer'
_diffrn_measurement_method '\w rotation with narrow frames'
_diffrn_radiation_monochromator graphite
_diffrn_radiation_source 'fine-focus sealed tube'
_diffrn_radiation_type MoK\a
_diffrn_radiation_wavelength 0.71073
_diffrn_reflns_av_R_equivalents 0.2646
_diffrn_reflns_av_sigmaI/netI 0.3200
_diffrn_reflns_limit_h_max 33
_diffrn_reflns_limit_h_min -32
_diffrn_reflns_limit_k_max 17
_diffrn_reflns_limit_k_min -17
_diffrn_reflns_limit_l_max 39
_diffrn_reflns_limit_l_min -39
_diffrn_reflns_number 41674
_diffrn_reflns_theta_full 26.00
_diffrn_reflns_theta_max 28.31
_diffrn_reflns_theta_min 2.22
_exptl_absorpt_coefficient_mu 1.096
_exptl_absorpt_correction_T_max 0.9472
_exptl_absorpt_correction_T_min 0.7945
_exptl_absorpt_correction_type multi-scan
_exptl_crystal_colour red
_exptl_crystal_density_diffrn 1.391
_exptl_crystal_density_method 'not measured'
_exptl_crystal_description plate
_exptl_crystal_F_000 4432
_exptl_crystal_size_max 0.22
_exptl_crystal_size_mid 0.10
_exptl_crystal_size_min 0.05
_refine_diff_density_max 1.051
_refine_diff_density_min -0.631
_refine_diff_density_rms 0.153
_refine_ls_extinction_coef 0.0092(4)
_refine_ls_extinction_expression Fc^*^=kFc[1+0.001xFc^2^\l^3^/sin(2\q)]^-1/4^
_refine_ls_extinction_method SHELXL
_refine_ls_goodness_of_fit_ref 0.960
_refine_ls_hydrogen_treatment constr
_refine_ls_matrix_type full
_refine_ls_number_parameters 581
_refine_ls_number_reflns 12131
_refine_ls_number_restraints 0
_refine_ls_restrained_S_all 0.960
_refine_ls_R_factor_all 0.2394
_refine_ls_R_factor_gt 0.1027
_refine_ls_shift/su_max 0.000
_refine_ls_shift/su_mean 0.000
_refine_ls_structure_factor_coef Fsqd
_refine_ls_weighting_details 'calc w=1/[\s^2^(Fo^2^)+(0.0984P)^2^+0.0000P] where P=(Fo^2^+2Fc^2^)/3'
_refine_ls_weighting_scheme calc
_refine_ls_wR_factor_gt 0.2069
_refine_ls_wR_factor_ref 0.2551
_reflns_number_gt 5012
_reflns_number_total 12131
_reflns_threshold_expression I>2\s(I)
_cod_data_source_file om400691q_si_002.cif
_cod_data_source_block str0732_(Complex_3)
_cod_depositor_comments 'Adding full bibliography for 4082716--4082719.cif.'
_cod_original_cell_volume 10360(11)
_cod_original_sg_symbol_H-M C2/c
_cod_original_formula_sum 'C50 H38 Fe3 O5.50 P2 S4'
_cod_database_code 4082718

loop_
_symmetry_equiv_pos_as_xyz
'x, y, z'
'-x, y, -z+1/2'
'x+1/2, y+1/2, z'
'-x+1/2, y+1/2, -z+1/2'
'-x, -y, -z'
'x, -y, z-1/2'
'-x+1/2, -y+1/2, -z'
'x+1/2, -y+1/2, z-1/2'

loop_
_atom_site_label
_atom_site_type_symbol
_atom_site_fract_x
_atom_site_fract_y
_atom_site_fract_z
_atom_site_U_iso_or_equiv
_atom_site_adp_type
_atom_site_occupancy
_atom_site_symmetry_multiplicity
_atom_site_calc_flag
_atom_site_refinement_flags
Fe1 Fe 0.12442(4) 0.27778(9) 0.14586(4) 0.0394(4) Uani 1 1 d .
Fe2 Fe 0.14810(4) 0.45862(9) 0.13345(4) 0.0406(4) Uani 1 1 d .
Fe3 Fe 0.13819(4) 0.61971(9) 0.08961(4) 0.0398(4) Uani 1 1 d .
P1 P 0.12235(8) 0.13768(16) 0.18617(7) 0.0377(5) Uani 1 1 d .
P2 P 0.10912(8) 0.70490(17) 0.02837(7) 0.0398(6) Uani 1 1 d .
S1 S 0.20526(8) 0.34334(17) 0.15897(8) 0.0461(6) Uani 1 1 d .
S2 S 0.10574(8) 0.40396(17) 0.19108(7) 0.0442(6) Uani 1 1 d .
S3 S 0.07318(8) 0.50690(17) 0.09584(8) 0.0445(6) Uani 1 1 d .
S4 S 0.17740(8) 0.48029(16) 0.06520(8) 0.0440(6) Uani 1 1 d .
O1 O 0.0127(2) 0.2662(5) 0.1141(2) 0.0544(16) Uani 1 1 d .
O2 O 0.1603(3) 0.1924(5) 0.0649(2) 0.0628(18) Uani 1 1 d .
O3 O 0.2041(3) 0.6055(5) 0.1897(2) 0.0590(17) Uani 1 1 d .
O4 O 0.0904(2) 0.7525(5) 0.1522(2) 0.0567(17) Uani 1 1 d .
O5 O 0.2423(2) 0.7139(5) 0.0954(2) 0.0561(17) Uani 1 1 d .
C1 C 0.0565(4) 0.2713(6) 0.1274(3) 0.043(2) Uani 1 1 d .
C2 C 0.1450(3) 0.2239(7) 0.0964(3) 0.047(2) Uani 1 1 d .
C3 C 0.1800(4) 0.5544(7) 0.1641(3) 0.055(2) Uani 1 1 d .
C4 C 0.1093(3) 0.7025(7) 0.1270(3) 0.045(2) Uani 1 1 d .
C5 C 0.2009(3) 0.6811(6) 0.0933(3) 0.043(2) Uani 1 1 d .
C6 C 0.2109(3) 0.3650(7) 0.2187(3) 0.052(2) Uani 1 1 d .
H6A H 0.2215 0.3025 0.2342 0.062 Uiso 1 1 calc R
H6B H 0.2388 0.4147 0.2260 0.062 Uiso 1 1 calc R
C7 C 0.1596(4) 0.4017(7) 0.2356(3) 0.054(2) Uani 1 1 d .
H7A H 0.1649 0.4693 0.2480 0.065 Uiso 1 1 calc R
H7B H 0.1498 0.3578 0.2599 0.065 Uiso 1 1 calc R
C8 C 0.0714(3) 0.4398(7) 0.0421(3) 0.050(2) Uani 1 1 d .
H8A H 0.0540 0.3749 0.0452 0.060 Uiso 1 1 calc R
H8B H 0.0503 0.4784 0.0192 0.060 Uiso 1 1 calc R
C9 C 0.1260(3) 0.4232(7) 0.0271(3) 0.046(2) Uani 1 1 d .
H9A H 0.1277 0.4516 -0.0029 0.056 Uiso 1 1 calc R
H9B H 0.1327 0.3511 0.0253 0.056 Uiso 1 1 calc R
C10 C 0.0660(3) 0.0579(6) 0.1687(3) 0.041(2) Uani 1 1 d .
C11 C 0.0307(4) 0.0231(8) 0.1978(3) 0.065(3) Uani 1 1 d .
H11A H 0.0347 0.0430 0.2281 0.078 Uiso 1 1 calc R
C12 C -0.0088(5) -0.0383(9) 0.1840(4) 0.096(5) Uani 1 1 d .
H12A H -0.0317 -0.0626 0.2047 0.115 Uiso 1 1 calc R
C13 C -0.0164(4) -0.0667(8) 0.1395(4) 0.070(3) Uani 1 1 d .
H13A H -0.0451 -0.1084 0.1297 0.083 Uiso 1 1 calc R
C14 C 0.0181(4) -0.0336(7) 0.1100(3) 0.052(2) Uani 1 1 d .
H14A H 0.0138 -0.0530 0.0797 0.062 Uiso 1 1 calc R
C15 C 0.0592(4) 0.0284(7) 0.1252(3) 0.055(2) Uani 1 1 d .
H15A H 0.0831 0.0508 0.1049 0.066 Uiso 1 1 calc R
C16 C 0.1767(3) 0.0497(6) 0.1827(3) 0.040(2) Uani 1 1 d .
C17 C 0.2258(3) 0.0849(7) 0.1753(3) 0.048(2) Uani 1 1 d .
H17A H 0.2316 0.1543 0.1732 0.058 Uiso 1 1 calc R
C18 C 0.2677(4) 0.0172(8) 0.1709(3) 0.061(3) Uani 1 1 d .
H18A H 0.3020 0.0413 0.1669 0.073 Uiso 1 1 calc R
C19 C 0.2586(4) -0.0837(8) 0.1724(3) 0.059(3) Uani 1 1 d .
H19A H 0.2862 -0.1289 0.1680 0.070 Uiso 1 1 calc R
C20 C 0.2093(4) -0.1190(7) 0.1805(3) 0.054(3) Uani 1 1 d .
H20A H 0.2033 -0.1883 0.1825 0.065 Uiso 1 1 calc R
C21 C 0.1683(4) -0.0519(7) 0.1855(3) 0.051(2) Uani 1 1 d .
H21A H 0.1345 -0.0761 0.1910 0.062 Uiso 1 1 calc R
C22 C 0.1181(3) 0.1554(6) 0.2452(3) 0.044(2) Uani 1 1 d .
C23 C 0.1569(4) 0.1231(7) 0.2772(3) 0.056(2) Uani 1 1 d .
H23A H 0.1858 0.0857 0.2683 0.067 Uiso 1 1 calc R
C24 C 0.1540(5) 0.1450(9) 0.3226(4) 0.080(3) Uani 1 1 d .
H24A H 0.1803 0.1222 0.3443 0.096 Uiso 1 1 calc R
C25 C 0.1117(5) 0.2008(9) 0.3351(4) 0.077(3) Uani 1 1 d .
H25A H 0.1103 0.2189 0.3653 0.092 Uiso 1 1 calc R
C26 C 0.0723(4) 0.2300(8) 0.3046(4) 0.065(3) Uani 1 1 d .
H26A H 0.0423 0.2639 0.3137 0.077 Uiso 1 1 calc R
C27 C 0.0767(4) 0.2090(7) 0.2598(3) 0.054(2) Uani 1 1 d .
H27A H 0.0502 0.2327 0.2384 0.064 Uiso 1 1 calc R
C28 C 0.1143(3) 0.6397(6) -0.0241(3) 0.042(2) Uani 1 1 d .
C29 C 0.1650(3) 0.6144(6) -0.0365(3) 0.041(2) Uani 1 1 d .
H29A H 0.1955 0.6356 -0.0189 0.050 Uiso 1 1 calc R
C30 C 0.1697(4) 0.5595(7) -0.0740(3) 0.054(2) Uani 1 1 d .
H30A H 0.2036 0.5408 -0.0818 0.065 Uiso 1 1 calc R
C31 C 0.1249(3) 0.5302(7) -0.1011(3) 0.053(2) Uani 1 1 d .
H31A H 0.1284 0.4935 -0.1275 0.063 Uiso 1 1 calc R
C32 C 0.0758(3) 0.5557(7) -0.0889(3) 0.057(3) Uani 1 1 d .
H32A H 0.0453 0.5347 -0.1066 0.068 Uiso 1 1 calc R
C33 C 0.0707(3) 0.6108(7) -0.0515(3) 0.045(2) Uani 1 1 d .
H33A H 0.0366 0.6297 -0.0441 0.054 Uiso 1 1 calc R
C34 C 0.0408(3) 0.7497(6) 0.0246(3) 0.042(2) Uani 1 1 d .
C35 C 0.0242(4) 0.8252(7) -0.0048(3) 0.054(2) Uani 1 1 d .
H35A H 0.0489 0.8534 -0.0230 0.065 Uiso 1 1 calc R
C36 C -0.0264(4) 0.8604(7) -0.0083(3) 0.056(3) Uani 1 1 d .
H36A H -0.0366 0.9118 -0.0288 0.067 Uiso 1 1 calc R
C37 C -0.0628(4) 0.8196(7) 0.0186(3) 0.054(2) Uani 1 1 d .
H37A H -0.0980 0.8433 0.0166 0.065 Uiso 1 1 calc R
C38 C -0.0476(3) 0.7446(7) 0.0484(3) 0.048(2) Uani 1 1 d .
H38A H -0.0727 0.7166 0.0663 0.058 Uiso 1 1 calc R
C39 C 0.0036(3) 0.7100(7) 0.0523(3) 0.047(2) Uani 1 1 d .
H39A H 0.0139 0.6600 0.0733 0.056 Uiso 1 1 calc R
C40 C 0.1445(3) 0.8207(6) 0.0207(3) 0.042(2) Uani 1 1 d .
C41 C 0.1551(3) 0.8822(7) 0.0582(3) 0.051(2) Uani 1 1 d .
H41A H 0.1440 0.8631 0.0862 0.061 Uiso 1 1 calc R
C42 C 0.1821(4) 0.9711(7) 0.0537(4) 0.058(3) Uani 1 1 d .
H42A H 0.1878 1.0140 0.0786 0.069 Uiso 1 1 calc R
C43 C 0.2004(4) 0.9973(7) 0.0146(4) 0.056(3) Uani 1 1 d .
H43A H 0.2195 1.0574 0.0127 0.068 Uiso 1 1 calc R
C44 C 0.1918(4) 0.9388(7) -0.0221(4) 0.059(3) Uani 1 1 d .
H44A H 0.2044 0.9584 -0.0495 0.071 Uiso 1 1 calc R
C45 C 0.1641(3) 0.8489(7) -0.0191(3) 0.054(2) Uiso 1 1 d .
H45A H 0.1587 0.8073 -0.0444 0.064 Uiso 1 1 calc R
C46 C 0.2049(13) 0.203(3) -0.0754(13) 0.138(14) Uani 0.50 1 d P
C47 C 0.1634(4) 0.1235(10) -0.1074(4) 0.089(4) Uani 1 1 d .
C48 C 0.1943(5) 0.3085(10) -0.0743(6) 0.086(4) Uani 1 1 d .
C49 C 0.1998(6) 0.2672(15) -0.0425(7) 0.118(6) Uani 1 1 d .
C50 C 0.1530(6) 0.2277(14) -0.1371(8) 0.180(10) Uani 1 1 d .
O6 O 0.076(2) 0.344(4) -0.2145(18) 0.34(3) Uiso 0.50 1 d P
C51 C 0.029(3) 0.395(6) -0.218(2) 0.32(4) Uiso 0.50 1 d P

loop_
_atom_site_aniso_label
_atom_site_aniso_U_11
_atom_site_aniso_U_22
_atom_site_aniso_U_33
_atom_site_aniso_U_23
_atom_site_aniso_U_13
_atom_site_aniso_U_12
Fe1 0.0420(7) 0.0407(7) 0.0348(7) 0.0011(6) -0.0011(5) -0.0046(5)
Fe2 0.0442(7) 0.0406(8) 0.0358(8) 0.0028(6) -0.0042(5) -0.0067(5)
Fe3 0.0417(7) 0.0402(7) 0.0368(8) 0.0021(6) -0.0002(5) -0.0058(5)
P1 0.0404(12) 0.0400(13) 0.0323(13) 0.0021(10) 0.0010(9) -0.0028(9)
P2 0.0407(12) 0.0440(14) 0.0340(13) 0.0016(10) -0.0020(10) -0.0064(9)
S1 0.0466(12) 0.0471(14) 0.0431(14) 0.0028(11) -0.0054(10) -0.0040(10)
S2 0.0512(13) 0.0471(14) 0.0333(13) 0.0012(10) -0.0025(10) -0.0028(10)
S3 0.0458(12) 0.0455(14) 0.0408(14) 0.0056(10) -0.0039(10) -0.0082(9)
S4 0.0470(12) 0.0413(13) 0.0430(14) 0.0027(10) -0.0006(10) -0.0040(9)
O1 0.044(4) 0.057(4) 0.060(4) 0.009(3) -0.008(3) -0.010(3)
O2 0.084(5) 0.058(4) 0.048(4) -0.003(4) 0.013(4) 0.011(3)
O3 0.075(5) 0.050(4) 0.048(4) 0.002(3) -0.014(3) -0.009(3)
O4 0.056(4) 0.066(5) 0.049(4) -0.011(3) 0.010(3) 0.005(3)
O5 0.054(4) 0.057(4) 0.056(4) -0.008(3) -0.003(3) -0.011(3)
C1 0.055(6) 0.037(5) 0.036(5) 0.002(4) -0.003(4) -0.006(4)
C2 0.045(5) 0.043(5) 0.051(6) 0.010(5) -0.004(4) -0.004(4)
C3 0.073(6) 0.054(6) 0.038(6) 0.006(5) 0.000(5) -0.011(5)
C4 0.035(4) 0.054(6) 0.043(6) 0.005(5) -0.010(4) -0.008(4)
C5 0.049(5) 0.040(5) 0.039(5) -0.002(4) -0.002(4) 0.006(4)
C6 0.051(5) 0.053(6) 0.049(6) 0.012(5) -0.012(4) -0.018(4)
C7 0.063(6) 0.061(6) 0.036(6) 0.000(5) -0.004(4) -0.012(5)
C8 0.055(5) 0.053(6) 0.040(6) 0.003(4) -0.005(4) -0.010(4)
C9 0.060(6) 0.042(5) 0.036(5) 0.002(4) -0.001(4) -0.014(4)
C10 0.047(5) 0.041(5) 0.033(5) 0.000(4) 0.000(4) -0.008(4)
C11 0.070(7) 0.079(8) 0.049(6) -0.021(5) 0.017(5) -0.023(6)
C12 0.111(10) 0.101(10) 0.085(9) -0.045(8) 0.066(8) -0.054(8)
C13 0.063(6) 0.069(7) 0.077(8) -0.015(6) 0.010(6) -0.017(5)
C14 0.061(6) 0.051(6) 0.041(6) -0.003(4) -0.010(5) -0.012(4)
C15 0.066(6) 0.044(6) 0.054(7) 0.003(5) 0.005(5) -0.010(4)
C16 0.055(5) 0.036(5) 0.029(5) 0.002(4) -0.003(4) -0.001(4)
C17 0.059(6) 0.050(6) 0.035(5) 0.014(4) 0.003(4) 0.008(4)
C18 0.056(6) 0.083(8) 0.045(6) 0.018(5) 0.002(5) 0.019(5)
C19 0.064(7) 0.056(7) 0.054(7) 0.000(5) -0.007(5) 0.028(5)
C20 0.072(7) 0.043(6) 0.043(6) -0.004(4) -0.016(5) 0.009(5)
C21 0.058(6) 0.046(6) 0.047(6) 0.004(5) -0.009(4) 0.007(4)
C22 0.049(5) 0.042(5) 0.043(6) 0.002(4) 0.004(4) -0.008(4)
C23 0.063(6) 0.062(7) 0.041(6) -0.004(5) -0.010(5) 0.005(5)
C24 0.087(8) 0.105(10) 0.044(7) 0.007(6) -0.013(6) 0.000(7)
C25 0.087(9) 0.098(10) 0.047(7) -0.017(6) 0.012(6) 0.000(7)
C26 0.059(6) 0.080(8) 0.055(7) -0.007(6) 0.009(5) -0.005(5)
C27 0.058(6) 0.060(6) 0.043(6) -0.007(5) 0.009(5) -0.007(5)
C28 0.045(5) 0.042(5) 0.039(5) 0.003(4) 0.005(4) -0.003(4)
C29 0.039(5) 0.049(5) 0.037(5) 0.003(4) 0.006(4) -0.004(4)
C30 0.050(5) 0.058(6) 0.055(7) -0.004(5) 0.015(5) -0.003(4)
C31 0.054(6) 0.075(7) 0.029(5) -0.014(5) 0.000(4) 0.002(5)
C32 0.045(5) 0.075(7) 0.049(6) -0.015(5) -0.005(4) -0.009(5)
C33 0.045(5) 0.058(6) 0.033(5) 0.002(4) 0.006(4) -0.002(4)
C34 0.046(5) 0.045(5) 0.033(5) -0.004(4) -0.002(4) -0.004(4)
C35 0.056(6) 0.071(7) 0.034(5) 0.010(5) -0.004(4) -0.007(5)
C36 0.067(7) 0.058(7) 0.041(6) 0.002(5) -0.010(5) 0.018(5)
C37 0.052(6) 0.058(6) 0.049(6) -0.006(5) -0.013(5) 0.002(4)
C38 0.040(5) 0.061(6) 0.043(6) 0.002(5) 0.002(4) -0.002(4)
C39 0.058(6) 0.048(6) 0.032(5) 0.003(4) -0.010(4) -0.006(4)
C40 0.049(5) 0.032(5) 0.043(6) 0.003(4) -0.001(4) -0.003(4)
C41 0.054(5) 0.046(6) 0.049(6) 0.006(5) -0.008(4) 0.007(4)
C42 0.066(6) 0.037(6) 0.068(7) -0.001(5) -0.009(5) -0.008(4)
C43 0.058(6) 0.045(6) 0.068(7) 0.004(5) 0.009(5) -0.006(4)
C44 0.053(6) 0.062(7) 0.063(7) 0.001(6) 0.009(5) -0.003(5)
C46 0.10(2) 0.18(4) 0.12(3) -0.04(3) -0.02(2) 0.03(2)
C47 0.067(7) 0.119(11) 0.079(9) 0.003(8) 0.002(6) 0.008(7)
C48 0.073(8) 0.076(10) 0.111(12) 0.014(9) 0.011(8) -0.006(7)
C49 0.086(10) 0.112(14) 0.161(18) 0.037(13) 0.038(11) -0.008(9)
C50 0.075(10) 0.159(17) 0.32(3) 0.053(18) 0.094(14) 0.018(10)

loop_
_atom_type_symbol
_atom_type_description
_atom_type_scat_dispersion_real
_atom_type_scat_dispersion_imag
_atom_type_scat_source
C C 0.0033 0.0016 'International Tables Vol C Tables 4.2.6.8 and 6.1.1.4'
H H 0.0000 0.0000 'International Tables Vol C Tables 4.2.6.8 and 6.1.1.4'
O O 0.0106 0.0060 'International Tables Vol C Tables 4.2.6.8 and 6.1.1.4'
P P 0.1023 0.0942 'International Tables Vol C Tables 4.2.6.8 and 6.1.1.4'
S S 0.1246 0.1234 'International Tables Vol C Tables 4.2.6.8 and 6.1.1.4'
Fe Fe 0.3463 0.8444 'International Tables Vol C Tables 4.2.6.8 and 6.1.1.4'

loop_
_geom_angle_atom_site_label_1
_geom_angle_atom_site_label_2
_geom_angle_atom_site_label_3
_geom_angle
C1 Fe1 C2 93.7(4)
C1 Fe1 S1 158.5(3)
C2 Fe1 S1 88.7(3)
C1 Fe1 P1 93.6(3)
C2 Fe1 P1 97.6(3)
S1 Fe1 P1 107.27(9)
C1 Fe1 S2 88.8(3)
C2 Fe1 S2 155.2(3)
S1 Fe1 S2 80.42(9)
P1 Fe1 S2 106.85(10)
C1 Fe1 Fe2 103.7(3)
C2 Fe1 Fe2 100.2(3)
S1 Fe1 Fe2 54.86(7)
P1 Fe1 Fe2 154.11(8)
S2 Fe1 Fe2 55.39(7)
C3 Fe2 S1 94.0(3)
C3 Fe2 S3 113.2(3)
S1 Fe2 S3 152.48(10)
C3 Fe2 S2 93.8(3)
S1 Fe2 S2 81.14(10)
S3 Fe2 S2 92.48(10)
C3 Fe2 S4 102.2(3)
S1 Fe2 S4 98.56(10)
S3 Fe2 S4 80.39(10)
S2 Fe2 S4 164.03(10)
C3 Fe2 Fe3 70.6(3)
S1 Fe2 Fe3 144.12(8)
S3 Fe2 Fe3 56.21(7)
S2 Fe2 Fe3 130.48(8)
S4 Fe2 Fe3 56.19(7)
C3 Fe2 Fe1 137.3(3)
S1 Fe2 Fe1 55.74(7)
S3 Fe2 Fe1 98.63(8)
S2 Fe2 Fe1 55.74(7)
S4 Fe2 Fe1 110.91(8)
Fe3 Fe2 Fe1 151.50(6)
C4 Fe3 C5 94.9(4)
C4 Fe3 P2 94.3(3)
C5 Fe3 P2 92.7(3)
C4 Fe3 S3 91.4(3)
C5 Fe3 S3 163.1(3)
P2 Fe3 S3 102.49(9)
C4 Fe3 S4 158.9(3)
C5 Fe3 S4 89.3(3)
P2 Fe3 S4 106.18(10)
S3 Fe3 S4 79.49(10)
C4 Fe3 Fe2 103.5(3)
C5 Fe3 Fe2 108.1(3)
P2 Fe3 Fe2 151.03(8)
S3 Fe3 Fe2 55.05(7)
S4 Fe3 Fe2 55.76(8)
C22 P1 C16 104.4(4)
C22 P1 C10 104.5(4)
C16 P1 C10 100.5(4)
C22 P1 Fe1 115.3(3)
C16 P1 Fe1 117.4(3)
C10 P1 Fe1 112.9(3)
C28 P2 C40 103.2(4)
C28 P2 C34 103.9(4)
C40 P2 C34 100.8(4)
C28 P2 Fe3 115.2(3)
C40 P2 Fe3 114.1(3)
C34 P2 Fe3 117.7(3)
C6 S1 Fe2 103.1(3)
C6 S1 Fe1 103.5(3)
Fe2 S1 Fe1 69.39(9)
C7 S2 Fe2 101.2(3)
C7 S2 Fe1 104.3(3)
Fe2 S2 Fe1 68.87(8)
C8 S3 Fe2 105.1(3)
C8 S3 Fe3 102.7(3)
Fe2 S3 Fe3 68.74(8)
C9 S4 Fe2 104.0(3)
C9 S4 Fe3 103.7(3)
Fe2 S4 Fe3 68.05(8)
O1 C1 Fe1 178.0(8)
O2 C2 Fe1 176.6(8)
O3 C3 Fe2 168.2(8)
O4 C4 Fe3 177.2(8)
O5 C5 Fe3 175.4(8)
C7 C6 S1 112.6(6)
C6 C7 S2 111.7(6)
C9 C8 S3 112.1(6)
C8 C9 S4 112.2(6)
C15 C10 C11 118.0(8)
C15 C10 P1 118.7(6)
C11 C10 P1 123.2(7)
C12 C11 C10 121.3(10)
C11 C12 C13 120.6(10)
C14 C13 C12 119.2(9)
C13 C14 C15 119.2(9)
C10 C15 C14 121.6(9)
C17 C16 C21 119.8(8)
C17 C16 P1 119.2(6)
C21 C16 P1 120.9(7)
C16 C17 C18 119.8(9)
C19 C18 C17 119.9(9)
C18 C19 C20 120.1(9)
C19 C20 C21 119.6(9)
C16 C21 C20 120.7(9)
C27 C22 C23 117.4(9)
C27 C22 P1 119.5(7)
C23 C22 P1 123.0(7)
C22 C23 C24 121.1(10)
C25 C24 C23 118.7(10)
C26 C25 C24 121.2(10)
C25 C26 C27 118.7(10)
C22 C27 C26 122.7(9)
C33 C28 C29 118.7(8)
C33 C28 P2 122.7(6)
C29 C28 P2 118.6(6)
C30 C29 C28 119.7(8)
C29 C30 C31 120.7(8)
C32 C31 C30 119.2(8)
C33 C32 C31 120.5(8)
C32 C33 C28 121.2(8)
C35 C34 C39 117.9(8)
C35 C34 P2 121.1(7)
C39 C34 P2 121.0(6)
C36 C35 C34 122.5(9)
C35 C36 C37 118.9(9)
C38 C37 C36 120.2(9)
C39 C38 C37 120.8(8)
C38 C39 C34 119.7(8)
C45 C40 C41 118.3(8)
C45 C40 P2 124.0(7)
C41 C40 P2 117.5(7)
C42 C41 C40 119.3(9)
C43 C42 C41 121.2(9)
C42 C43 C44 121.0(9)
C43 C44 C45 119.5(9)
C40 C45 C44 120.6(9)
C49 C46 C48 46.6(16)
C49 C46 C47 136(3)
C48 C46 C47 121(2)
C50 C47 C46 81.1(18)
C49 C48 C46 61.1(18)
C48 C49 C46 72(2)

loop_
_geom_bond_atom_site_label_1
_geom_bond_atom_site_label_2
_geom_bond_distance
Fe1 C1 1.778(9)
Fe1 C2 1.779(11)
Fe1 S1 2.249(3)
Fe1 P1 2.250(3)
Fe1 S2 2.257(3)
Fe1 Fe2 2.547(2)
Fe2 C3 1.751(10)
Fe2 S1 2.226(3)
Fe2 S3 2.239(3)
Fe2 S2 2.248(3)
Fe2 S4 2.269(3)
Fe2 Fe3 2.546(2)
Fe3 C4 1.790(11)
Fe3 C5 1.797(9)
Fe3 P2 2.251(3)
Fe3 S3 2.270(3)
Fe3 S4 2.281(3)
P1 C22 1.810(9)
P1 C16 1.835(9)
P1 C10 1.837(8)
P2 C28 1.828(9)
P2 C40 1.829(8)
P2 C34 1.840(8)
S1 C6 1.822(9)
S2 C7 1.844(9)
S3 C8 1.855(9)
S4 C9 1.840(8)
O1 C1 1.159(9)
O2 C2 1.139(10)
O3 C3 1.173(10)
O4 C4 1.151(10)
O5 C5 1.141(9)
C6 C7 1.526(13)
C8 C9 1.516(12)
C10 C15 1.372(11)
C10 C11 1.391(12)
C11 C12 1.344(14)
C12 C13 1.396(15)
C13 C14 1.377(13)
C14 C15 1.390(12)
C16 C17 1.374(12)
C16 C21 1.390(12)
C17 C18 1.422(12)
C18 C19 1.381(14)
C19 C20 1.386(13)
C20 C21 1.399(12)
C22 C27 1.381(12)
C22 C23 1.397(12)
C23 C24 1.411(13)
C24 C25 1.392(15)
C25 C26 1.365(15)
C26 C27 1.397(13)
C28 C33 1.387(11)
C28 C29 1.416(11)
C29 C30 1.366(12)
C30 C31 1.408(12)
C31 C32 1.377(12)
C32 C33 1.368(12)
C34 C35 1.394(12)
C34 C39 1.419(11)
C35 C36 1.372(12)
C36 C37 1.397(13)
C37 C38 1.386(13)
C38 C39 1.385(12)
C40 C45 1.390(12)
C40 C41 1.413(12)
C41 C42 1.396(12)
C42 C43 1.352(13)
C43 C44 1.364(13)
C44 C45 1.410(13)
C46 C49 1.33(4)
C46 C48 1.45(4)
C46 C47 1.74(4)
C47 C50 1.68(2)
C48 C49 1.107(19)
O6 C51 1.37(8)

loop_
_geom_torsion_atom_site_label_1
_geom_torsion_atom_site_label_2
_geom_torsion_atom_site_label_3
_geom_torsion_atom_site_label_4
_geom_torsion
C1 Fe1 Fe2 C3 130.4(6)
C2 Fe1 Fe2 C3 -133.2(6)
S1 Fe1 Fe2 C3 -52.1(5)
P1 Fe1 Fe2 C3 -0.3(6)
S2 Fe1 Fe2 C3 51.7(5)
C1 Fe1 Fe2 S1 -177.5(3)
C2 Fe1 Fe2 S1 -81.1(3)
P1 Fe1 Fe2 S1 51.8(2)
S2 Fe1 Fe2 S1 103.80(11)
C1 Fe1 Fe2 S3 -8.4(3)
C2 Fe1 Fe2 S3 88.0(3)
S1 Fe1 Fe2 S3 169.09(11)
P1 Fe1 Fe2 S3 -139.14(18)
S2 Fe1 Fe2 S3 -87.11(11)
C1 Fe1 Fe2 S2 78.7(3)
C2 Fe1 Fe2 S2 175.1(3)
S1 Fe1 Fe2 S2 -103.80(11)
P1 Fe1 Fe2 S2 -52.0(2)
C1 Fe1 Fe2 S4 -91.4(3)
C2 Fe1 Fe2 S4 5.0(3)
S1 Fe1 Fe2 S4 86.14(11)
P1 Fe1 Fe2 S4 137.91(18)
S2 Fe1 Fe2 S4 -170.06(10)
C1 Fe1 Fe2 Fe3 -34.3(3)
C2 Fe1 Fe2 Fe3 62.0(3)
S1 Fe1 Fe2 Fe3 143.14(16)
P1 Fe1 Fe2 Fe3 -165.08(16)
S2 Fe1 Fe2 Fe3 -113.06(16)
C3 Fe2 Fe3 C4 -55.6(4)
S1 Fe2 Fe3 C4 -124.3(3)
S3 Fe2 Fe3 C4 82.1(3)
S2 Fe2 Fe3 C4 22.3(3)
S4 Fe2 Fe3 C4 -176.0(3)
Fe1 Fe2 Fe3 C4 113.5(3)
C3 Fe2 Fe3 C5 44.2(4)
S1 Fe2 Fe3 C5 -24.5(3)
S3 Fe2 Fe3 C5 -178.1(3)
S2 Fe2 Fe3 C5 122.1(3)
S4 Fe2 Fe3 C5 -76.2(3)
Fe1 Fe2 Fe3 C5 -146.8(3)
C3 Fe2 Fe3 P2 178.1(4)
S1 Fe2 Fe3 P2 109.5(2)
S3 Fe2 Fe3 P2 -44.14(18)
S2 Fe2 Fe3 P2 -103.97(19)
S4 Fe2 Fe3 P2 57.77(18)
Fe1 Fe2 Fe3 P2 -12.8(3)
C3 Fe2 Fe3 S3 -137.7(4)
S1 Fe2 Fe3 S3 153.59(17)
S2 Fe2 Fe3 S3 -59.83(12)
S4 Fe2 Fe3 S3 101.91(11)
Fe1 Fe2 Fe3 S3 31.37(15)
C3 Fe2 Fe3 S4 120.4(4)
S1 Fe2 Fe3 S4 51.68(15)
S3 Fe2 Fe3 S4 -101.91(11)
S2 Fe2 Fe3 S4 -161.74(12)
Fe1 Fe2 Fe3 S4 -70.55(15)
C1 Fe1 P1 C22 -99.8(4)
C2 Fe1 P1 C22 166.0(4)
S1 Fe1 P1 C22 75.0(3)
S2 Fe1 P1 C22 -10.0(3)
Fe2 Fe1 P1 C22 32.7(4)
C1 Fe1 P1 C16 136.5(4)
C2 Fe1 P1 C16 42.3(4)
S1 Fe1 P1 C16 -48.7(3)
S2 Fe1 P1 C16 -133.7(3)
Fe2 Fe1 P1 C16 -91.0(3)
C1 Fe1 P1 C10 20.3(4)
C2 Fe1 P1 C10 -73.9(4)
S1 Fe1 P1 C10 -164.9(3)
S2 Fe1 P1 C10 110.1(3)
Fe2 Fe1 P1 C10 152.8(3)
C4 Fe3 P2 C28 -166.8(4)
C5 Fe3 P2 C28 98.1(4)
S3 Fe3 P2 C28 -74.5(3)
S4 Fe3 P2 C28 8.0(3)
Fe2 Fe3 P2 C28 -38.7(4)
C4 Fe3 P2 C40 74.1(4)
C5 Fe3 P2 C40 -21.0(4)
S3 Fe3 P2 C40 166.5(3)
S4 Fe3 P2 C40 -111.0(3)
Fe2 Fe3 P2 C40 -157.8(3)
C4 Fe3 P2 C34 -43.7(4)
C5 Fe3 P2 C34 -138.8(4)
S3 Fe3 P2 C34 48.7(3)
S4 Fe3 P2 C34 131.2(3)
Fe2 Fe3 P2 C34 84.4(3)
C3 Fe2 S1 C6 47.8(4)
S3 Fe2 S1 C6 -123.6(3)
S2 Fe2 S1 C6 -45.4(3)
S4 Fe2 S1 C6 150.8(3)
Fe3 Fe2 S1 C6 109.5(3)
Fe1 Fe2 S1 C6 -99.7(3)
C3 Fe2 S1 Fe1 147.5(3)
S3 Fe2 S1 Fe1 -23.9(2)
S2 Fe2 S1 Fe1 54.33(8)
S4 Fe2 S1 Fe1 -109.52(9)
Fe3 Fe2 S1 Fe1 -150.76(13)
C1 Fe1 S1 C6 105.8(8)
C2 Fe1 S1 C6 -157.4(4)
P1 Fe1 S1 C6 -59.8(3)
S2 Fe1 S1 C6 45.0(3)
Fe2 Fe1 S1 C6 99.2(3)
C1 Fe1 S1 Fe2 6.7(8)
C2 Fe1 S1 Fe2 103.4(3)
P1 Fe1 S1 Fe2 -158.95(9)
S2 Fe1 S1 Fe2 -54.15(8)
C3 Fe2 S2 C7 -46.6(5)
S1 Fe2 S2 C7 46.9(3)
S3 Fe2 S2 C7 -160.1(3)
S4 Fe2 S2 C7 137.1(4)
Fe3 Fe2 S2 C7 -114.1(3)
Fe1 Fe2 S2 C7 101.2(3)
C3 Fe2 S2 Fe1 -147.7(3)
S1 Fe2 S2 Fe1 -54.33(8)
S3 Fe2 S2 Fe1 98.76(9)
S4 Fe2 S2 Fe1 35.9(4)
Fe3 Fe2 S2 Fe1 144.74(9)
C1 Fe1 S2 C7 155.7(4)
C2 Fe1 S2 C7 -108.2(7)
S1 Fe1 S2 C7 -43.0(3)
P1 Fe1 S2 C7 62.3(3)
Fe2 Fe1 S2 C7 -96.6(3)
C1 Fe1 S2 Fe2 -107.7(3)
C2 Fe1 S2 Fe2 -11.6(7)
S1 Fe1 S2 Fe2 53.65(8)
P1 Fe1 S2 Fe2 158.92(8)
C3 Fe2 S3 C8 141.7(4)
S1 Fe2 S3 C8 -47.6(4)
S2 Fe2 S3 C8 -123.2(3)
S4 Fe2 S3 C8 42.5(3)
Fe3 Fe2 S3 C8 98.0(3)
Fe1 Fe2 S3 C8 -67.4(3)
C3 Fe2 S3 Fe3 43.7(3)
S1 Fe2 S3 Fe3 -145.7(2)
S2 Fe2 S3 Fe3 138.84(9)
S4 Fe2 S3 Fe3 -55.54(8)
Fe1 Fe2 S3 Fe3 -165.45(7)
C4 Fe3 S3 C8 153.0(4)
C5 Fe3 S3 C8 -95.3(10)
P2 Fe3 S3 C8 58.3(3)
S4 Fe3 S3 C8 -46.1(3)
Fe2 Fe3 S3 C8 -101.5(3)
C4 Fe3 S3 Fe2 -105.5(3)
C5 Fe3 S3 Fe2 6.1(10)
P2 Fe3 S3 Fe2 159.79(9)
S4 Fe3 S3 Fe2 55.36(9)
C3 Fe2 S4 C9 -155.7(5)
S1 Fe2 S4 C9 108.3(3)
S3 Fe2 S4 C9 -43.8(3)
S2 Fe2 S4 C9 20.6(5)
Fe3 Fe2 S4 C9 -99.4(3)
Fe1 Fe2 S4 C9 51.8(3)
C3 Fe2 S4 Fe3 -56.3(3)
S1 Fe2 S4 Fe3 -152.29(8)
S3 Fe2 S4 Fe3 55.56(8)
S2 Fe2 S4 Fe3 120.0(4)
Fe1 Fe2 S4 Fe3 151.20(7)
C4 Fe3 S4 C9 110.7(8)
C5 Fe3 S4 C9 -147.6(4)
P2 Fe3 S4 C9 -54.9(3)
S3 Fe3 S4 C9 45.2(3)
Fe2 Fe3 S4 C9 99.8(3)
C4 Fe3 S4 Fe2 10.9(7)
C5 Fe3 S4 Fe2 112.6(3)
P2 Fe3 S4 Fe2 -154.75(8)
S3 Fe3 S4 Fe2 -54.65(7)
C2 Fe1 C1 O1 -7(23)
S1 Fe1 C1 O1 88(23)
P1 Fe1 C1 O1 -105(23)
S2 Fe1 C1 O1 148(23)
Fe2 Fe1 C1 O1 94(23)
C1 Fe1 C2 O2 143(14)
S1 Fe1 C2 O2 -16(14)
P1 Fe1 C2 O2 -123(14)
S2 Fe1 C2 O2 48(15)
Fe2 Fe1 C2 O2 38(14)
S1 Fe2 C3 O3 -29(4)
S3 Fe2 C3 O3 147(4)
S2 Fe2 C3 O3 53(4)
S4 Fe2 C3 O3 -128(4)
Fe3 Fe2 C3 O3 -176(5)
Fe1 Fe2 C3 O3 12(5)
C5 Fe3 C4 O4 -117(15)
P2 Fe3 C4 O4 149(15)
S3 Fe3 C4 O4 47(15)
S4 Fe3 C4 O4 -17(15)
Fe2 Fe3 C4 O4 -8(15)
C4 Fe3 C5 O5 145(10)
P2 Fe3 C5 O5 -121(10)
S3 Fe3 C5 O5 33(10)
S4 Fe3 C5 O5 -15(10)
Fe2 Fe3 C5 O5 39(10)
Fe2 S1 C6 C7 33.1(7)
Fe1 S1 C6 C7 -38.5(7)
S1 C6 C7 S2 4.4(9)
Fe2 S2 C7 C6 -39.4(7)
Fe1 S2 C7 C6 31.4(7)
Fe2 S3 C8 C9 -32.3(7)
Fe3 S3 C8 C9 38.8(7)
S3 C8 C9 S4 -3.0(8)
Fe2 S4 C9 C8 36.4(7)
Fe3 S4 C9 C8 -34.0(7)
C22 P1 C10 C15 -178.2(7)
C16 P1 C10 C15 -70.1(7)
Fe1 P1 C10 C15 55.7(8)
C22 P1 C10 C11 -0.4(9)
C16 P1 C10 C11 107.7(9)
Fe1 P1 C10 C11 -126.4(8)
C15 C10 C11 C12 0.4(16)
P1 C10 C11 C12 -177.4(10)
C10 C11 C12 C13 -2(2)
C11 C12 C13 C14 2.0(19)
C12 C13 C14 C15 -0.9(16)
C11 C10 C15 C14 0.7(14)
P1 C10 C15 C14 178.6(7)
C13 C14 C15 C10 -0.4(14)
C22 P1 C16 C17 -98.3(7)
C10 P1 C16 C17 153.6(7)
Fe1 P1 C16 C17 30.8(8)
C22 P1 C16 C21 84.4(7)
C10 P1 C16 C21 -23.7(8)
Fe1 P1 C16 C21 -146.5(6)
C21 C16 C17 C18 -0.4(12)
P1 C16 C17 C18 -177.7(6)
C16 C17 C18 C19 2.4(13)
C17 C18 C19 C20 -3.2(14)
C18 C19 C20 C21 2.1(14)
C17 C16 C21 C20 -0.7(13)
P1 C16 C21 C20 176.5(7)
C19 C20 C21 C16 -0.1(13)
C16 P1 C22 C27 -172.4(7)
C10 P1 C22 C27 -67.2(8)
Fe1 P1 C22 C27 57.3(8)
C16 P1 C22 C23 12.2(8)
C10 P1 C22 C23 117.4(8)
Fe1 P1 C22 C23 -118.1(7)
C27 C22 C23 C24 -0.4(14)
P1 C22 C23 C24 175.1(8)
C22 C23 C24 C25 -0.7(16)
C23 C24 C25 C26 3.2(18)
C24 C25 C26 C27 -4.5(17)
C23 C22 C27 C26 -1.1(13)
P1 C22 C27 C26 -176.7(7)
C25 C26 C27 C22 3.5(15)
C40 P2 C28 C33 -120.9(7)
C34 P2 C28 C33 -16.1(8)
Fe3 P2 C28 C33 114.1(7)
C40 P2 C28 C29 61.5(7)
C34 P2 C28 C29 166.3(7)
Fe3 P2 C28 C29 -63.5(7)
C33 C28 C29 C30 -2.4(12)
P2 C28 C29 C30 175.3(7)
C28 C29 C30 C31 1.9(13)
C29 C30 C31 C32 -1.6(14)
C30 C31 C32 C33 1.7(15)
C31 C32 C33 C28 -2.3(15)
C29 C28 C33 C32 2.6(13)
P2 C28 C33 C32 -175.0(7)
C28 P2 C34 C35 -70.0(8)
C40 P2 C34 C35 36.7(8)
Fe3 P2 C34 C35 161.4(6)
C28 P2 C34 C39 111.5(7)
C40 P2 C34 C39 -141.8(7)
Fe3 P2 C34 C39 -17.1(8)
C39 C34 C35 C36 -1.3(13)
P2 C34 C35 C36 -179.9(7)
C34 C35 C36 C37 0.4(14)
C35 C36 C37 C38 -0.1(14)
C36 C37 C38 C39 0.9(14)
C37 C38 C39 C34 -1.9(13)
C35 C34 C39 C38 2.1(12)
P2 C34 C39 C38 -179.4(6)
C28 P2 C40 C45 6.1(8)
C34 P2 C40 C45 -101.1(8)
Fe3 P2 C40 C45 131.7(7)
C28 P2 C40 C41 -170.1(7)
C34 P2 C40 C41 82.6(7)
Fe3 P2 C40 C41 -44.5(7)
C45 C40 C41 C42 3.4(12)
P2 C40 C41 C42 179.9(7)
C40 C41 C42 C43 -3.0(14)
C41 C42 C43 C44 1.7(15)
C42 C43 C44 C45 -0.8(15)
C41 C40 C45 C44 -2.6(13)
P2 C40 C45 C44 -178.8(7)
C43 C44 C45 C40 1.3(14)
C49 C46 C47 C50 85(5)
C48 C46 C47 C50 28(3)
C47 C46 C48 C49 126(3)
C47 C46 C49 C48 -92(4)
